data_7043868
loop_
_publ_author_name
'Koner, Abhishek'
'Serin, Spencer C.'
'Schnakenburg, Gregor'
'Patrick, Brian O.'
'Gates, Derek P.'
'Streubel, Rainer'

_publ_section_title
;
 Exploring the chemistry of backbone amino(chloro)phosphanyl-substituted
 imidazole-2-thiones
;
_journal_name_full 'Dalton Trans.'
_journal_paper_doi 10.1039/C7DT01859B
_journal_year 2017
_chemical_formula_moiety 'C11 H21 Cl N3 P S'
_chemical_formula_sum 'C11 H21 Cl N3 P S'
_chemical_formula_weight 293.79
_chemical_name_systematic ABK-247
_space_group_crystal_system monoclinic
_space_group_IT_number 14
_space_group_name_Hall '-P 2ybc'
_space_group_name_H-M_alt 'P 1 21/c 1'
_symmetry_space_group_name_Hall '-P 2ybc'
_symmetry_space_group_name_H-M 'P 1 21/c 1'
_atom_sites_solution_hydrogens geom
_audit_creation_date 2015-11-19
_audit_creation_method
;
Olex2 1.2
(compiled 2015.09.21 svn.r3230 for OlexSys, GUI svn.r5103)
;
_audit_update_record
;
2017-06-30 deposited with the CCDC.
2017-07-18 downloaded from the CCDC.
;
_cell_angle_alpha 90
_cell_angle_beta 110.915(3)
_cell_angle_gamma 90
_cell_formula_units_Z 4
_cell_length_a 11.6794(7)
_cell_length_b 9.3892(6)
_cell_length_c 14.5557(9)
_cell_measurement_reflns_used 9772
_cell_measurement_temperature 100
_cell_measurement_theta_max 72.99
_cell_measurement_theta_min 4.05
_cell_volume 1491.01(16)
_computing_cell_refinement 'SAINT v8.34A (Bruker, 2013)'
_computing_data_collection 'Bruker APEX2 (Bruker, 2013)'
_computing_data_reduction 'SAINT v8.34A (Bruker, 2013)'
_computing_molecular_graphics 'Olex2 (Dolomanov et al., 2009)'
_computing_publication_material 'Olex2 (Dolomanov et al., 2009)'
_computing_structure_refinement 'ShelXL (Sheldrick, 2015)'
_computing_structure_solution 'XS (Sheldrick, 2008)'
_diffrn_ambient_temperature 100.0
_diffrn_detector 'Bruker Photon100 detector'
_diffrn_detector_area_resol_mean 7.9
_diffrn_detector_type 'CMOS area detector'
_diffrn_measured_fraction_theta_full 0.997
_diffrn_measured_fraction_theta_max 0.997
_diffrn_measurement_device 'three-circle diffractometer'
_diffrn_measurement_device_type 'Bruker D8-Venture'
_diffrn_measurement_method '\w and \f scans'
_diffrn_radiation_monochromator 'mirror optics'
_diffrn_radiation_probe x-ray
_diffrn_radiation_type CuK\a
_diffrn_radiation_wavelength 1.54178
_diffrn_reflns_av_R_equivalents 0.0872
_diffrn_reflns_av_unetI/netI 0.0492
_diffrn_reflns_Laue_measured_fraction_full 0.997
_diffrn_reflns_Laue_measured_fraction_max 0.997
_diffrn_reflns_limit_h_max 14
_diffrn_reflns_limit_h_min -14
_diffrn_reflns_limit_k_max 11
_diffrn_reflns_limit_k_min -11
_diffrn_reflns_limit_l_max 17
_diffrn_reflns_limit_l_min -17
_diffrn_reflns_number 20754
_diffrn_reflns_point_group_measured_fraction_full 0.997
_diffrn_reflns_point_group_measured_fraction_max 0.997
_diffrn_reflns_theta_full 67.679
_diffrn_reflns_theta_max 67.744
_diffrn_reflns_theta_min 4.052
_diffrn_source 'microfocus sealed X-ray tube'
_diffrn_source_type 'Incoatec I\ms'
_diffrn_standards_number 0
_exptl_absorpt_coefficient_mu 4.456
_exptl_absorpt_correction_T_max 0.7536
_exptl_absorpt_correction_T_min 0.3776
_exptl_absorpt_correction_type empirical
_exptl_absorpt_process_details
;
SADABS-2014/5 (Bruker,2014/5) was used for absorption correction.
wR2(int) was 0.1494 before and 0.1038 after correction.
The Ratio of minimum to maximum transmission is 0.5011.
The \l/2 correction factor is 0.00150.
;
_exptl_crystal_colour 'clear colourless'
_exptl_crystal_colour_lustre clear
_exptl_crystal_colour_primary colourless
_exptl_crystal_density_diffrn 1.309
_exptl_crystal_description block
_exptl_crystal_F_000 624
_exptl_crystal_size_max 0.11
_exptl_crystal_size_mid 0.06
_exptl_crystal_size_min 0.04
_refine_diff_density_max 0.400
_refine_diff_density_min -0.808
_refine_diff_density_rms 0.101
_refine_ls_extinction_method none
_refine_ls_goodness_of_fit_ref 1.066
_refine_ls_hydrogen_treatment constr
_refine_ls_matrix_type full
_refine_ls_number_parameters 160
_refine_ls_number_reflns 2693
_refine_ls_number_restraints 0
_refine_ls_restrained_S_all 1.066
_refine_ls_R_factor_all 0.0550
_refine_ls_R_factor_gt 0.0465
_refine_ls_shift/su_max 0.000
_refine_ls_shift/su_mean 0.000
_refine_ls_structure_factor_coef Fsqd
_refine_ls_weighting_details
;
 w=1/[\s^2^(Fo^2^)+(0.0638P)^2^+1.8511P]
 where P=(Fo^2^+2Fc^2^)/3
;
_refine_ls_weighting_scheme calc
_refine_ls_wR_factor_gt 0.1147
_refine_ls_wR_factor_ref 0.1214
_reflns_Friedel_coverage 0.000
_reflns_number_gt 2325
_reflns_number_total 2693
_reflns_threshold_expression 'I > 2\s(I)'
_cod_data_source_file c7dt01859b2.cif
_cod_data_source_block 3c
_cod_database_code 7043868
_shelxl_version_number 2013-2
_shelx_space_group_comment
;
The symmetry employed for this shelxl refinement is uniquely defined
by the following loop, which should always be used as a source of
symmetry information in preference to the above space-group names.
They are only intended as comments.
;
_shelx_estimated_absorpt_t_max 0.842
_shelx_estimated_absorpt_t_min 0.640
_olex2_refinement_description
;
1. Fixed Uiso
 At 1.2 times of:
  All C(H) groups
 At 1.5 times of:
  All C(H,H,H) groups
2.a Ternary CH refined with riding coordinates:
 C6(H6), C9(H9)
2.b Aromatic/amide H refined with riding coordinates:
 C3(H3)
2.c Idealised Me refined as rotating group:
 C4(H4A,H4B,H4C), C5(H5A,H5B,H5C), C7(H7A,H7B,H7C), C8(H8A,H8B,H8C), C10(H10A,
 H10B,H10C), C11(H11A,H11B,H11C)
;
_olex2_submission_special_instructions 'No special instructions were received'

loop_
_space_group_symop_operation_xyz
'x, y, z'
'-x, y+1/2, -z+1/2'
'-x, -y, -z'
'x, -y-1/2, z-1/2'

loop_
_atom_site_label
_atom_site_type_symbol
_atom_site_fract_x
_atom_site_fract_y
_atom_site_fract_z
_atom_site_U_iso_or_equiv
_atom_site_adp_type
_atom_site_occupancy
_atom_site_site_symmetry_order
_atom_site_calc_flag
_atom_site_refinement_flags_posn
Cl Cl 0.50979(5) 0.23287(6) 0.53486(5) 0.01579(19) Uani 1 1 d .
S S 0.73252(6) 0.73109(7) 0.30650(5) 0.0163(2) Uani 1 1 d .
P P 0.66836(6) 0.36471(6) 0.58216(5) 0.01130(19) Uani 1 1 d .
N1 N 0.71749(19) 0.5499(2) 0.44982(16) 0.0129(5) Uani 1 1 d .
N2 N 0.56855(19) 0.5263(2) 0.31052(16) 0.0120(5) Uani 1 1 d .
N3 N 0.78568(19) 0.2579(2) 0.59515(16) 0.0107(4) Uani 1 1 d .
C1 C 0.6415(2) 0.4414(3) 0.46203(19) 0.0117(5) Uani 1 1 d .
C2 C 0.6725(2) 0.6021(3) 0.35616(19) 0.0122(5) Uani 1 1 d .
C3 C 0.5482(2) 0.4294(3) 0.37413(18) 0.0115(5) Uani 1 1 d .
H3 H 0.4808 0.3656 0.3591 0.014 Uiso 1 1 calc R
C4 C 0.8240(2) 0.6086(3) 0.5273(2) 0.0189(6) Uani 1 1 d .
H4A H 0.8881 0.5357 0.5497 0.028 Uiso 1 1 calc GR
H4B H 0.8006 0.6389 0.5825 0.028 Uiso 1 1 calc GR
H4C H 0.8551 0.6906 0.5017 0.028 Uiso 1 1 calc GR
C5 C 0.4861(2) 0.5505(3) 0.2094(2) 0.0181(6) Uani 1 1 d .
H5A H 0.4404 0.6391 0.2061 0.027 Uiso 1 1 calc GR
H5B H 0.4285 0.4707 0.1880 0.027 Uiso 1 1 calc GR
H5C H 0.5339 0.5579 0.1664 0.027 Uiso 1 1 calc GR
C6 C 0.8669(2) 0.2213(3) 0.69793(18) 0.0137(5) Uani 1 1 d .
H6 H 0.9240 0.1449 0.6928 0.016 Uiso 1 1 calc R
C7 C 0.9457(3) 0.3485(3) 0.7474(2) 0.0199(6) Uani 1 1 d .
H7A H 0.8929 0.4264 0.7532 0.030 Uiso 1 1 calc GR
H7B H 0.9935 0.3800 0.7078 0.030 Uiso 1 1 calc GR
H7C H 1.0016 0.3209 0.8130 0.030 Uiso 1 1 calc GR
C8 C 0.7954(3) 0.1603(3) 0.7582(2) 0.0221(6) Uani 1 1 d .
H8A H 0.7460 0.0794 0.7232 0.033 Uiso 1 1 calc GR
H8B H 0.7413 0.2339 0.7681 0.033 Uiso 1 1 calc GR
H8C H 0.8527 0.1284 0.8222 0.033 Uiso 1 1 calc GR
C9 C 0.7954(2) 0.1636(3) 0.51641(19) 0.0138(5) Uani 1 1 d .
H9 H 0.7335 0.1977 0.4530 0.017 Uiso 1 1 calc R
C10 C 0.9210(3) 0.1792(3) 0.5076(2) 0.0228(6) Uani 1 1 d .
H10A H 0.9843 0.1447 0.5679 0.034 Uiso 1 1 calc GR
H10B H 0.9360 0.2798 0.4976 0.034 Uiso 1 1 calc GR
H10C H 0.9234 0.1233 0.4514 0.034 Uiso 1 1 calc GR
C11 C 0.7641(3) 0.0086(3) 0.5293(2) 0.0215(6) Uani 1 1 d .
H11A H 0.6812 0.0035 0.5314 0.032 Uiso 1 1 calc GR
H11B H 0.8230 -0.0288 0.5909 0.032 Uiso 1 1 calc GR
H11C H 0.7679 -0.0481 0.4740 0.032 Uiso 1 1 calc GR

loop_
_atom_site_aniso_label
_atom_site_aniso_U_11
_atom_site_aniso_U_22
_atom_site_aniso_U_33
_atom_site_aniso_U_23
_atom_site_aniso_U_13
_atom_site_aniso_U_12
Cl 0.0134(3) 0.0145(3) 0.0217(4) 0.0012(2) 0.0089(3) -0.0014(2)
S 0.0188(4) 0.0139(3) 0.0184(4) 0.0027(2) 0.0095(3) -0.0013(2)
P 0.0131(3) 0.0102(3) 0.0123(4) -0.0005(2) 0.0066(3) 0.0004(2)
N1 0.0117(10) 0.0109(10) 0.0158(11) -0.0011(8) 0.0046(9) -0.0009(8)
N2 0.0139(10) 0.0099(10) 0.0114(11) 0.0006(8) 0.0035(8) 0.0018(8)
N3 0.0117(10) 0.0113(10) 0.0081(11) -0.0007(8) 0.0024(8) 0.0008(8)
C1 0.0126(12) 0.0072(11) 0.0169(13) -0.0006(9) 0.0070(10) 0.0000(9)
C2 0.0142(12) 0.0086(11) 0.0157(13) -0.0001(10) 0.0078(10) 0.0039(9)
C3 0.0121(11) 0.0088(11) 0.0143(13) -0.0010(9) 0.0055(10) 0.0009(9)
C4 0.0166(13) 0.0188(13) 0.0169(14) 0.0008(11) 0.0007(11) -0.0076(11)
C5 0.0196(13) 0.0193(13) 0.0140(14) 0.0034(11) 0.0040(11) 0.0006(11)
C6 0.0157(12) 0.0167(13) 0.0068(12) 0.0020(10) 0.0016(10) 0.0009(10)
C7 0.0188(14) 0.0257(15) 0.0116(14) 0.0000(11) 0.0008(11) -0.0078(11)
C8 0.0255(15) 0.0263(15) 0.0139(14) 0.0056(11) 0.0063(12) -0.0059(12)
C9 0.0160(13) 0.0138(12) 0.0115(13) -0.0008(10) 0.0049(10) 0.0035(10)
C10 0.0231(14) 0.0290(16) 0.0203(15) 0.0006(12) 0.0125(12) 0.0044(12)
C11 0.0254(15) 0.0147(13) 0.0214(15) -0.0027(11) 0.0049(12) 0.0039(11)

loop_
_atom_type_symbol
_atom_type_description
_atom_type_scat_dispersion_real
_atom_type_scat_dispersion_imag
_atom_type_scat_source
C C 0.0181 0.0091 'International Tables Vol C Tables 4.2.6.8 and 6.1.1.4'
H H 0.0000 0.0000 'International Tables Vol C Tables 4.2.6.8 and 6.1.1.4'
N N 0.0311 0.0180 'International Tables Vol C Tables 4.2.6.8 and 6.1.1.4'
P P 0.2955 0.4335 'International Tables Vol C Tables 4.2.6.8 and 6.1.1.4'
S S 0.3331 0.5567 'International Tables Vol C Tables 4.2.6.8 and 6.1.1.4'
Cl Cl 0.3639 0.7018 'International Tables Vol C Tables 4.2.6.8 and 6.1.1.4'

loop_
_geom_angle_atom_site_label_1
_geom_angle_atom_site_label_2
_geom_angle_atom_site_label_3
_geom_angle
N3 P Cl 105.90(8)
N3 P C1 101.69(11)
C1 P Cl 95.04(8)
C1 N1 C4 125.5(2)
C2 N1 C1 110.6(2)
C2 N1 C4 123.7(2)
C2 N2 C3 110.8(2)
C2 N2 C5 124.3(2)
C3 N2 C5 124.7(2)
C6 N3 P 117.20(17)
C9 N3 P 124.20(17)
C9 N3 C6 116.03(19)
N1 C1 P 120.73(18)
C3 C1 P 133.0(2)
C3 C1 N1 105.8(2)
N1 C2 S 128.0(2)
N2 C2 S 127.0(2)
N2 C2 N1 105.0(2)
N2 C3 H3 126.1
C1 C3 N2 107.8(2)
C1 C3 H3 126.1
N1 C4 H4A 109.5
N1 C4 H4B 109.5
N1 C4 H4C 109.5
H4A C4 H4B 109.5
H4A C4 H4C 109.5
H4B C4 H4C 109.5
N2 C5 H5A 109.5
N2 C5 H5B 109.5
N2 C5 H5C 109.5
H5A C5 H5B 109.5
H5A C5 H5C 109.5
H5B C5 H5C 109.5
N3 C6 H6 106.9
N3 C6 C7 110.7(2)
N3 C6 C8 112.3(2)
C7 C6 H6 106.9
C7 C6 C8 112.7(2)
C8 C6 H6 106.9
C6 C7 H7A 109.5
C6 C7 H7B 109.5
C6 C7 H7C 109.5
H7A C7 H7B 109.5
H7A C7 H7C 109.5
H7B C7 H7C 109.5
C6 C8 H8A 109.5
C6 C8 H8B 109.5
C6 C8 H8C 109.5
H8A C8 H8B 109.5
H8A C8 H8C 109.5
H8B C8 H8C 109.5
N3 C9 H9 107.0
N3 C9 C10 110.4(2)
N3 C9 C11 112.7(2)
C10 C9 H9 107.0
C10 C9 C11 112.5(2)
C11 C9 H9 107.0
C9 C10 H10A 109.5
C9 C10 H10B 109.5
C9 C10 H10C 109.5
H10A C10 H10B 109.5
H10A C10 H10C 109.5
H10B C10 H10C 109.5
C9 C11 H11A 109.5
C9 C11 H11B 109.5
C9 C11 H11C 109.5
H11A C11 H11B 109.5
H11A C11 H11C 109.5
H11B C11 H11C 109.5

loop_
_geom_bond_atom_site_label_1
_geom_bond_atom_site_label_2
_geom_bond_distance
Cl P 2.1274(9)
S C2 1.686(3)
P N3 1.654(2)
P C1 1.812(3)
N1 C1 1.404(3)
N1 C2 1.365(3)
N1 C4 1.457(3)
N2 C2 1.359(3)
N2 C3 1.378(3)
N2 C5 1.460(3)
N3 C6 1.498(3)
N3 C9 1.484(3)
C1 C3 1.357(4)
C3 H3 0.9500
C4 H4A 0.9800
C4 H4B 0.9800
C4 H4C 0.9800
C5 H5A 0.9800
C5 H5B 0.9800
C5 H5C 0.9800
C6 H6 1.0000
C6 C7 1.523(4)
C6 C8 1.524(4)
C7 H7A 0.9800
C7 H7B 0.9800
C7 H7C 0.9800
C8 H8A 0.9800
C8 H8B 0.9800
C8 H8C 0.9800
C9 H9 1.0000
C9 C10 1.525(4)
C9 C11 1.528(4)
C10 H10A 0.9800
C10 H10B 0.9800
C10 H10C 0.9800
C11 H11A 0.9800
C11 H11B 0.9800
C11 H11C 0.9800

loop_
_geom_torsion_atom_site_label_1
_geom_torsion_atom_site_label_2
_geom_torsion_atom_site_label_3
_geom_torsion_atom_site_label_4
_geom_torsion
Cl P N3 C6 -105.78(17)
Cl P N3 C9 55.3(2)
Cl P C1 N1 175.26(18)
Cl P C1 C3 5.0(3)
P N3 C6 C7 -72.8(3)
P N3 C6 C8 54.1(3)
P N3 C9 C10 132.0(2)
P N3 C9 C11 -101.3(2)
P C1 C3 N2 172.2(2)
N1 C1 C3 N2 0.9(3)
N3 P C1 N1 -77.3(2)
N3 P C1 C3 112.4(3)
C1 P N3 C6 155.46(18)
C1 P N3 C9 -43.5(2)
C1 N1 C2 S -179.25(19)
C1 N1 C2 N2 0.2(3)
C2 N1 C1 P -173.32(17)
C2 N1 C1 C3 -0.7(3)
C2 N2 C3 C1 -0.8(3)
C3 N2 C2 S 179.84(19)
C3 N2 C2 N1 0.4(3)
C4 N1 C1 P 1.8(3)
C4 N1 C1 C3 174.5(2)
C4 N1 C2 S 5.5(4)
C4 N1 C2 N2 -175.1(2)
C5 N2 C2 S -3.5(4)
C5 N2 C2 N1 177.0(2)
C5 N2 C3 C1 -177.5(2)
C6 N3 C9 C10 -66.8(3)
C6 N3 C9 C11 59.9(3)
C9 N3 C6 C7 124.6(2)
C9 N3 C6 C8 -108.5(3)
